data_1553067
loop_
_publ_author_name
'Barnes, Korry L.'
'Chen, Kelly'
'Catalano, Vincent J.'
'Jeffrey, Christopher S.'

_publ_section_title
;
 New building blocks for iminosugars: a concise synthesis of
 polyhydroxylated N-alkoxypiperidines through an intramolecular azepine
 ring contraction
;
_journal_issue 5
_journal_name_full 'Organic Chemistry Frontiers'
_journal_page_first 497
_journal_paper_doi 10.1039/C4QO00330F
_journal_volume 2
_journal_year 2015
_chemical_formula_moiety 'C13 H19 N O5'
_chemical_formula_sum 'C13 H19 N O5'
_chemical_formula_weight 269.29
_chemical_name_systematic
;
(2RS,3RS,4SR,5RS)-N-phenylmethoxy-2-hydroxymethyl-3,4,5-trihydroxypiperidine
;
_space_group_crystal_system triclinic
_space_group_IT_number 2
_space_group_name_Hall '-P 1'
_space_group_name_H-M_alt 'P -1'
_atom_sites_solution_hydrogens mixed
_atom_sites_solution_primary direct
_audit_creation_date 2014-09-24
_audit_creation_method
; 
Olex2 1.2 
(compiled 2014.09.19 svn.r3010 for OlexSys, GUI svn.r4874) 
;
_audit_update_record
;
2014-10-08 deposited with the CCDC.
2015-03-13 downloaded from the CCDC.
;
_cell_angle_alpha 112.4571(11)
_cell_angle_beta 97.7331(11)
_cell_angle_gamma 99.3952(11)
_cell_formula_units_Z 4
_cell_length_a 5.3906(3)
_cell_length_b 15.9299(9)
_cell_length_c 17.3564(10)
_cell_measurement_reflns_used 4557
_cell_measurement_temperature 100(2)
_cell_measurement_theta_max 29.890
_cell_measurement_theta_min 2.291
_cell_volume 1326.85(13)
_computing_cell_refinement 'SAINT v8.34A (Bruker, 2013)'
_computing_data_collection 'Bruker APEX2'
_computing_data_reduction 'SAINT v8.34A (Bruker, 2013)'
_computing_molecular_graphics 'Olex2 (Dolomanov et al., 2009)'
_computing_publication_material 'Olex2 (Dolomanov et al., 2009)'
_computing_structure_refinement 'ShelXL (Sheldrick, 2008)'
_computing_structure_solution 'ShelXS (Sheldrick, 2008)'
_diffrn_ambient_temperature 99.65
_diffrn_measured_fraction_theta_full 1.000
_diffrn_measured_fraction_theta_max 0.995
_diffrn_measurement_device_type 'Bruker APEX-II CCD'
_diffrn_measurement_method '\f and \w scans'
_diffrn_radiation_type MoK\a
_diffrn_radiation_wavelength 0.71073
_diffrn_reflns_av_R_equivalents 0.0579
_diffrn_reflns_av_unetI/netI 0.0575
_diffrn_reflns_Laue_measured_fraction_full 1.000
_diffrn_reflns_Laue_measured_fraction_max 0.995
_diffrn_reflns_limit_h_max 7
_diffrn_reflns_limit_h_min -7
_diffrn_reflns_limit_k_max 22
_diffrn_reflns_limit_k_min -22
_diffrn_reflns_limit_l_max 24
_diffrn_reflns_limit_l_min -24
_diffrn_reflns_number 33786
_diffrn_reflns_point_group_measured_fraction_full 1.000
_diffrn_reflns_point_group_measured_fraction_max 0.995
_diffrn_reflns_theta_full 25.242
_diffrn_reflns_theta_max 30.593
_diffrn_reflns_theta_min 1.300
_diffrn_standards_number 0
_exptl_absorpt_coefficient_mu 0.104
_exptl_absorpt_correction_T_max 0.7461
_exptl_absorpt_correction_T_min 0.6922
_exptl_absorpt_correction_type multi-scan
_exptl_absorpt_process_details
'SADABS-2012/1 (Bruker,2012) was used for absorption correction. wR2(int) was 0.0672 before and 0.0526 after correction. The Rat'
_exptl_crystal_colour Colourless
_exptl_crystal_density_diffrn 1.348
_exptl_crystal_description Block
_exptl_crystal_F_000 576
_exptl_crystal_recrystallization_method 'Re-crystallisation from solvent: '
_exptl_crystal_size_max 0.401
_exptl_crystal_size_mid 0.191
_exptl_crystal_size_min 0.176
_refine_diff_density_max 0.406
_refine_diff_density_min -0.296
_refine_diff_density_rms 0.056
_refine_ls_extinction_method none
_refine_ls_goodness_of_fit_ref 1.000
_refine_ls_hydrogen_treatment mixed
_refine_ls_matrix_type full
_refine_ls_number_parameters 376
_refine_ls_number_reflns 8134
_refine_ls_number_restraints 0
_refine_ls_restrained_S_all 1.000
_refine_ls_R_factor_all 0.0775
_refine_ls_R_factor_gt 0.0467
_refine_ls_shift/su_max 0.041
_refine_ls_shift/su_mean 0.004
_refine_ls_structure_factor_coef Fsqd
_refine_ls_weighting_details 'w=1/[\s^2^(Fo^2^)+(0.0710P)^2^] where P=(Fo^2^+2Fc^2^)/3'
_refine_ls_weighting_scheme calc
_refine_ls_wR_factor_gt 0.1191
_refine_ls_wR_factor_ref 0.1352
_reflns_Friedel_coverage 0.000
_reflns_number_gt 5491
_reflns_number_total 8134
_reflns_threshold_expression 'I > 2\s(I)'
_cod_data_source_file c4qo00330f2.cif
_cod_data_source_block klb010_0m
_cod_depositor_comments
;

2022-11-30
Z value and formula fixed to values more according to usual
chemical conventions.                 miguel
;
_cod_original_formula_sum 'C26 H38 N2 O10'
_cod_original_formula_weight 538.58
_cod_original_formula_moiety '2(C13 H19 N O5)'
_cod_original_formula_units_Z 2
_cod_database_code 1553067
_shelxl_version_number 2013-4
_shelx_space_group_comment
; 
The symmetry employed for this shelxl refinement is uniquely defined 
by the following loop, which should always be used as a source of 
symmetry information in preference to the above space-group names. 
They are only intended as comments. 
;
_shelx_estimated_absorpt_t_max 0.982
_shelx_estimated_absorpt_t_min 0.960
_olex2_refinement_description
; 
1. Fixed Uiso 
 At 1.2 times of: 
  All C(H) groups, All C(H,H) groups, All C(H,H,H,H) groups 
 At 1.5 times of: 
  All O(H) groups 
2. Others 
 Sof(H7bc)=Sof(H7bd)=Sof(C8A)=Sof(C13A)=Sof(H13A)=Sof(C12A)=Sof(H12A)= 
 Sof(C11A)=Sof(H11A)=Sof(C10A)=Sof(H10A)=Sof(C9A)=Sof(H9A)=1-FVAR(1) 
 Sof(H7aa)=Sof(H7ab)=Sof(C8)=Sof(C9)=Sof(H9)=Sof(C10)=Sof(H10)=Sof(C11)= 
 Sof(H11)=Sof(C12)=Sof(H12)=Sof(C13)=Sof(H13)=FVAR(1) 
3.a Ternary CH refined with riding coordinates: 
 C2(H2), C3(H3), C4(H4), C5(H5), C15(H15), C16(H16), C17(H17), C18(H18) 
3.b Secondary CH2 refined with riding coordinates: 
 C1(H1a,H1b), C6(H6a,H6b), C7(H7aa,H7ab), C7(H7bc,H7bd), C14(H14a,H14b), 
 C19(H19a,H19b), C20(H20a,H20b) 
3.c Aromatic/amide H refined with riding coordinates: 
 C9(H9), C10(H10), C11(H11), C12(H12), C13(H13), C13A(H13A), C12A(H12A), 
 C11A(H11A), C10A(H10A), C9A(H9A), C22(H22), C23(H23), C24(H24), C25(H25), 
 C26(H26) 
3.d Fitted hexagon refined as free rotating group: 
 C8(C9,C10,C11,C12,C13), C8A(C13A,C12A,C11A,C10A,C9A), C21(C22,C23,C24,C25,C26) 
3.e Idealised tetrahedral OH refined as rotating group: 
 O2(H2a), O3(H3a), O6(H6), O7(H7), O8(H8), O9(H9b) 
;

loop_
_space_group_symop_operation_xyz
'x, y, z'
'-x, -y, -z'

loop_
_atom_site_label
_atom_site_type_symbol
_atom_site_fract_x
_atom_site_fract_y
_atom_site_fract_z
_atom_site_U_iso_or_equiv
_atom_site_adp_type
_atom_site_occupancy
_atom_site_site_symmetry_order
_atom_site_calc_flag
_atom_site_refinement_flags_posn
_atom_site_refinement_flags_occupancy
_atom_site_disorder_assembly
_atom_site_disorder_group
H1 H 0.556(4) 0.7056(13) 0.2096(12) 0.033(5) Uiso 1 1 d . . . .
C1 C 0.3158(2) 0.70588(9) 0.33708(8) 0.0132(3) Uani 1 1 d . . . .
H1A H 0.1550 0.6567 0.3073 0.016 Uiso 1 1 calc R . . .
H1B H 0.4588 0.6752 0.3424 0.016 Uiso 1 1 calc R . . .
C2 C 0.3695(2) 0.76419(9) 0.28602(8) 0.0111(2) Uani 1 1 d . . . .
H2 H 0.5315 0.8138 0.3167 0.013 Uiso 1 1 calc R . . .
C3 C 0.1488(2) 0.80931(9) 0.27537(8) 0.0124(3) Uani 1 1 d . . . .
H3 H 0.1896 0.8499 0.2446 0.015 Uiso 1 1 calc R . . .
C4 C 0.1108(2) 0.86811(9) 0.36354(8) 0.0127(3) Uani 1 1 d . . . .
H4 H -0.0415 0.8952 0.3573 0.015 Uiso 1 1 calc R . . .
C5 C 0.0662(2) 0.80909(9) 0.41462(8) 0.0127(3) Uani 1 1 d . . . .
H5 H -0.0900 0.7571 0.3824 0.015 Uiso 1 1 calc R . . .
C6 C 0.0206(2) 0.86720(10) 0.50259(9) 0.0146(3) Uani 1 1 d . . . .
H6A H -0.0052 0.8277 0.5345 0.017 Uiso 1 1 calc R . . .
H6B H 0.1734 0.9192 0.5355 0.017 Uiso 1 1 calc R . . .
C7 C 0.4072(3) 0.73077(11) 0.53965(9) 0.0207(3) Uani 1 1 d . . . .
H7AA H 0.4349 0.7978 0.5776 0.025 Uiso 0.490(8) 1 calc R P A 1
H7AB H 0.5737 0.7175 0.5267 0.025 Uiso 0.490(8) 1 calc R P A 1
H7BC H 0.4335 0.7981 0.5762 0.025 Uiso 0.510(8) 1 calc R P A 2
H7BD H 0.5737 0.7192 0.5253 0.025 Uiso 0.510(8) 1 calc R P A 2
C8 C 0.2861(7) 0.66886(19) 0.5799(2) 0.0187(16) Uani 0.490(8) 1 d . P A 1
C9 C 0.1730(10) 0.7067(2) 0.6489(3) 0.0181(10) Uani 0.490(8) 1 d G P A 1
H9 H 0.1697 0.7709 0.6706 0.022 Uiso 0.490(8) 1 calc R P A 1
C10 C 0.0648(10) 0.6505(3) 0.6861(2) 0.0241(11) Uani 0.490(8) 1 d G P A 1
H10 H -0.0125 0.6763 0.7333 0.029 Uiso 0.490(8) 1 calc R P A 1
C11 C 0.0696(7) 0.5565(3) 0.6544(2) 0.0216(14) Uani 0.490(8) 1 d G P A 1
H11 H -0.0043 0.5181 0.6799 0.026 Uiso 0.490(8) 1 calc R P A 1
C12 C 0.1828(9) 0.5187(2) 0.5855(3) 0.0258(10) Uani 0.490(8) 1 d G P A 1
H12 H 0.1861 0.4545 0.5638 0.031 Uiso 0.490(8) 1 calc R P A 1
C13 C 0.2910(9) 0.5749(2) 0.5482(3) 0.0226(9) Uani 0.490(8) 1 d G P A 1
H13 H 0.3683 0.5490 0.5011 0.027 Uiso 0.490(8) 1 calc R P A 1
C8A C 0.3163(8) 0.67435(18) 0.5862(2) 0.0177(15) Uani 0.510(8) 1 d . P A 2
C13A C 0.4092(10) 0.5961(2) 0.5802(3) 0.0239(9) Uani 0.510(8) 1 d G P A 2
H13A H 0.5442 0.5819 0.5510 0.029 Uiso 0.510(8) 1 calc R P A 2
C12A C 0.3046(11) 0.5387(2) 0.6168(3) 0.0303(10) Uani 0.510(8) 1 d G P A 2
H12A H 0.3680 0.4853 0.6127 0.036 Uiso 0.510(8) 1 calc R P A 2
C11A C 0.1071(7) 0.5595(3) 0.6595(2) 0.0347(19) Uani 0.510(8) 1 d G P A 2
H11A H 0.0356 0.5203 0.6846 0.042 Uiso 0.510(8) 1 calc R P A 2
C10A C 0.0142(7) 0.6377(4) 0.6656(3) 0.0280(12) Uani 0.510(8) 1 d G P A 2
H10A H -0.1208 0.6519 0.6947 0.034 Uiso 0.510(8) 1 calc R P A 2
C9A C 0.1188(8) 0.6951(3) 0.6289(3) 0.0225(11) Uani 0.510(8) 1 d G P A 2
H9A H 0.0553 0.7486 0.6330 0.027 Uiso 0.510(8) 1 calc R P A 2
N1 N 0.2906(2) 0.76796(8) 0.42248(7) 0.0117(2) Uani 1 1 d . . . .
O1 O 0.39783(18) 0.70549(7) 0.20275(6) 0.0138(2) Uani 1 1 d . . . .
O2 O -0.08212(17) 0.73953(7) 0.22886(6) 0.0168(2) Uani 1 1 d . . . .
H2A H -0.0831 0.7188 0.1764 0.025 Uiso 1 1 calc GR . . .
O3 O 0.33563(17) 0.94157(6) 0.40403(6) 0.0162(2) Uani 1 1 d . . . .
H3A H 0.2972 0.9893 0.4376 0.024 Uiso 1 1 calc GR . . .
O4 O -0.20046(18) 0.90372(7) 0.49328(6) 0.0160(2) Uani 1 1 d . . . .
O5 O 0.21870(18) 0.70522(7) 0.46292(6) 0.0157(2) Uani 1 1 d . . . .
C14 C 0.3714(2) 0.38340(9) 0.15937(9) 0.0151(3) Uani 1 1 d . . . .
H14A H 0.5165 0.3689 0.1896 0.018 Uiso 1 1 calc R . . .
H14B H 0.2714 0.4142 0.2013 0.018 Uiso 1 1 calc R . . .
C15 C 0.4739(2) 0.44796(9) 0.11899(9) 0.0139(3) Uani 1 1 d . . . .
H15 H 0.5781 0.4164 0.0780 0.017 Uiso 1 1 calc R . . .
C16 C 0.2532(2) 0.46922(9) 0.07078(9) 0.0127(3) Uani 1 1 d . . . .
H16 H 0.3233 0.5047 0.0387 0.015 Uiso 1 1 calc R . . .
C17 C 0.0665(2) 0.37813(9) 0.00796(8) 0.0126(3) Uani 1 1 d . . . .
H17 H -0.0875 0.3940 -0.0172 0.015 Uiso 1 1 calc R . . .
C18 C -0.0254(2) 0.31574(9) 0.05199(9) 0.0129(3) Uani 1 1 d . . . .
H18 H -0.1140 0.3496 0.0973 0.016 Uiso 1 1 calc R . . .
C19 C -0.2102(3) 0.22409(10) -0.01235(9) 0.0174(3) Uani 1 1 d . . . .
H19A H -0.1142 0.1860 -0.0515 0.021 Uiso 1 1 calc R . . .
H19B H -0.2814 0.1882 0.0186 0.021 Uiso 1 1 calc R . . .
C20 C 0.2413(3) 0.16479(11) 0.11811(11) 0.0252(3) Uani 1 1 d . . . .
H20A H 0.4256 0.1897 0.1470 0.030 Uiso 1 1 calc R . . .
H20B H 0.2286 0.1302 0.0561 0.030 Uiso 1 1 calc R . . .
C21 C 0.1083(2) 0.10182(7) 0.15419(7) 0.0229(3) Uani 1 1 d . . . .
C22 C -0.1365(2) 0.04582(8) 0.11168(6) 0.0366(4) Uani 1 1 d G . . .
H22 H -0.2166 0.0462 0.0596 0.044 Uiso 1 1 calc R . . .
C23 C -0.26408(19) -0.01067(9) 0.14535(8) 0.0494(6) Uani 1 1 d G . . .
H23 H -0.4314 -0.0490 0.1163 0.059 Uiso 1 1 calc R . . .
C24 C -0.1469(2) -0.01116(9) 0.22153(8) 0.0437(5) Uani 1 1 d G . . .
H24 H -0.2340 -0.0498 0.2445 0.052 Uiso 1 1 calc R . . .
C25 C 0.0979(2) 0.04484(9) 0.26403(6) 0.0406(5) Uani 1 1 d G . . .
H25 H 0.1780 0.0445 0.3161 0.049 Uiso 1 1 calc R . . .
C26 C 0.22547(18) 0.10133(8) 0.23037(7) 0.0337(4) Uani 1 1 d G . . .
H26 H 0.3928 0.1396 0.2594 0.040 Uiso 1 1 calc R . . .
N2 N 0.2057(2) 0.29679(8) 0.09131(7) 0.0138(2) Uani 1 1 d . . . .
O6 O 0.63497(18) 0.53251(7) 0.18379(7) 0.0193(2) Uani 1 1 d . . . .
H6 H 0.7842 0.5390 0.1743 0.029 Uiso 1 1 calc GR . . .
O7 O 0.11204(17) 0.52259(6) 0.12707(6) 0.0156(2) Uani 1 1 d . . . .
H7 H 0.2015 0.5773 0.1555 0.023 Uiso 1 1 calc GR . . .
O8 O 0.18337(19) 0.33001(7) -0.05982(6) 0.0170(2) Uani 1 1 d . . . .
H8 H 0.2892 0.3045 -0.0424 0.025 Uiso 1 1 calc GR . . .
O9 O -0.41699(17) 0.24086(7) -0.06102(6) 0.0168(2) Uani 1 1 d . . . .
H9B H -0.3680 0.2502 -0.1016 0.025 Uiso 1 1 calc GR . . .
O10 O 0.11020(18) 0.23903(7) 0.13362(6) 0.0168(2) Uani 1 1 d . . . .
H4A H -0.333(4) 0.8619(14) 0.4737(12) 0.036(5) Uiso 1 1 d . . . .

loop_
_atom_site_aniso_label
_atom_site_aniso_U_11
_atom_site_aniso_U_22
_atom_site_aniso_U_33
_atom_site_aniso_U_23
_atom_site_aniso_U_13
_atom_site_aniso_U_12
C1 0.0130(6) 0.0119(6) 0.0142(6) 0.0045(5) 0.0028(5) 0.0035(5)
C2 0.0098(5) 0.0124(6) 0.0090(6) 0.0024(5) 0.0024(4) 0.0017(5)
C3 0.0099(5) 0.0132(6) 0.0134(6) 0.0054(5) 0.0017(5) 0.0012(5)
C4 0.0109(5) 0.0131(6) 0.0133(6) 0.0048(5) 0.0021(5) 0.0026(5)
C5 0.0103(5) 0.0145(6) 0.0128(6) 0.0050(5) 0.0024(5) 0.0030(5)
C6 0.0122(6) 0.0180(7) 0.0128(6) 0.0048(5) 0.0037(5) 0.0044(5)
C7 0.0202(7) 0.0256(8) 0.0184(7) 0.0135(6) 0.0008(6) 0.0029(6)
C8 0.019(2) 0.022(3) 0.019(3) 0.016(2) -0.0044(19) 0.0037(18)
C9 0.0172(19) 0.0212(18) 0.011(2) 0.0043(15) -0.0023(17) 0.0008(15)
C10 0.024(2) 0.036(2) 0.011(2) 0.0091(18) 0.0018(18) 0.0045(19)
C11 0.0256(19) 0.025(3) 0.019(3) 0.016(3) 0.0048(18) -0.0005(18)
C12 0.026(2) 0.0210(17) 0.032(2) 0.0144(17) 0.0024(19) 0.0040(16)
C13 0.021(2) 0.0245(17) 0.025(2) 0.0108(16) 0.0066(18) 0.0080(15)
C8A 0.0165(18) 0.022(3) 0.012(3) 0.006(2) 0.0029(16) -0.0001(17)
C13A 0.031(2) 0.0250(17) 0.0218(19) 0.0155(15) 0.0065(18) 0.0077(17)
C12A 0.043(3) 0.0217(17) 0.026(2) 0.0122(16) 0.001(2) 0.0059(18)
C11A 0.037(3) 0.040(4) 0.029(4) 0.023(3) 0.000(2) -0.004(2)
C10A 0.031(2) 0.039(2) 0.012(2) 0.0122(19) 0.005(2) 0.000(2)
C9A 0.029(3) 0.0237(19) 0.014(2) 0.0088(16) 0.0001(19) 0.0061(17)
N1 0.0129(5) 0.0124(5) 0.0119(5) 0.0069(4) 0.0035(4) 0.0028(4)
O1 0.0104(4) 0.0170(5) 0.0126(5) 0.0036(4) 0.0045(4) 0.0041(4)
O2 0.0094(4) 0.0244(5) 0.0101(5) 0.0022(4) 0.0004(3) 0.0002(4)
O3 0.0146(4) 0.0103(4) 0.0184(5) 0.0017(4) 0.0030(4) 0.0002(4)
O4 0.0104(4) 0.0144(5) 0.0188(5) 0.0026(4) 0.0030(4) 0.0021(4)
O5 0.0187(5) 0.0145(5) 0.0142(5) 0.0081(4) 0.0022(4) -0.0002(4)
C14 0.0142(6) 0.0158(6) 0.0141(7) 0.0067(5) 0.0002(5) 0.0014(5)
C15 0.0113(5) 0.0139(6) 0.0141(7) 0.0041(5) 0.0024(5) 0.0012(5)
C16 0.0126(6) 0.0118(6) 0.0141(6) 0.0052(5) 0.0047(5) 0.0030(5)
C17 0.0129(5) 0.0134(6) 0.0116(6) 0.0048(5) 0.0025(5) 0.0043(5)
C18 0.0121(5) 0.0119(6) 0.0148(6) 0.0056(5) 0.0025(5) 0.0029(5)
C19 0.0167(6) 0.0139(6) 0.0199(7) 0.0073(6) -0.0005(5) 0.0018(5)
C20 0.0338(8) 0.0198(7) 0.0309(9) 0.0157(7) 0.0109(7) 0.0131(6)
C21 0.0330(8) 0.0138(7) 0.0234(8) 0.0096(6) 0.0040(6) 0.0062(6)
C22 0.0481(11) 0.0250(9) 0.0316(10) 0.0175(8) -0.0106(8) -0.0041(8)
C23 0.0493(12) 0.0339(10) 0.0583(14) 0.0295(10) -0.0121(10) -0.0149(9)
C24 0.0520(12) 0.0337(10) 0.0518(13) 0.0328(10) 0.0026(10) -0.0037(9)
C25 0.0545(12) 0.0367(10) 0.0332(10) 0.0254(9) -0.0031(9) 0.0007(9)
C26 0.0365(9) 0.0289(9) 0.0326(10) 0.0177(8) -0.0061(7) -0.0020(7)
N2 0.0151(5) 0.0138(5) 0.0152(6) 0.0100(5) 0.0016(4) 0.0017(4)
O6 0.0116(4) 0.0178(5) 0.0219(5) 0.0045(4) 0.0004(4) -0.0020(4)
O7 0.0132(4) 0.0115(4) 0.0193(5) 0.0027(4) 0.0057(4) 0.0027(4)
O8 0.0210(5) 0.0192(5) 0.0127(5) 0.0066(4) 0.0045(4) 0.0089(4)
O9 0.0133(4) 0.0212(5) 0.0162(5) 0.0088(4) 0.0023(4) 0.0025(4)
O10 0.0213(5) 0.0151(5) 0.0197(5) 0.0120(4) 0.0064(4) 0.0052(4)

loop_
_atom_type_symbol
_atom_type_description
_atom_type_scat_dispersion_real
_atom_type_scat_dispersion_imag
_atom_type_scat_source
C C 0.0033 0.0016 'International Tables Vol C Tables 4.2.6.8 and 6.1.1.4'
H H 0.0000 0.0000 'International Tables Vol C Tables 4.2.6.8 and 6.1.1.4'
N N 0.0061 0.0033 'International Tables Vol C Tables 4.2.6.8 and 6.1.1.4'
O O 0.0106 0.0060 'International Tables Vol C Tables 4.2.6.8 and 6.1.1.4'

loop_
_geom_angle_atom_site_label_1
_geom_angle_atom_site_label_2
_geom_angle_atom_site_label_3
_geom_angle
H1A C1 H1B 108.3
C2 C1 H1A 109.9
C2 C1 H1B 109.9
N1 C1 H1A 109.9
N1 C1 H1B 109.9
N1 C1 C2 108.76(10)
C1 C2 H2 109.4
C3 C2 C1 110.44(10)
C3 C2 H2 109.4
O1 C2 C1 109.92(10)
O1 C2 H2 109.4
O1 C2 C3 108.33(10)
C2 C3 H3 109.8
C2 C3 C4 108.38(10)
C4 C3 H3 109.8
O2 C3 C2 110.20(11)
O2 C3 H3 109.8
O2 C3 C4 108.74(10)
C3 C4 H4 109.2
C3 C4 C5 111.04(11)
C5 C4 H4 109.2
O3 C4 C3 106.47(10)
O3 C4 H4 109.2
O3 C4 C5 111.66(11)
C4 C5 H5 108.5
C6 C5 C4 111.36(11)
C6 C5 H5 108.5
N1 C5 C4 108.96(10)
N1 C5 H5 108.5
N1 C5 C6 111.05(10)
C5 C6 H6A 109.7
C5 C6 H6B 109.7
H6A C6 H6B 108.2
O4 C6 C5 109.98(10)
O4 C6 H6A 109.7
O4 C6 H6B 109.7
H7AA C7 H7AB 109.1
H7BC C7 H7BD 108.3
C8 C7 H7AA 111.2
C8 C7 H7AB 111.2
C8A C7 H7BC 109.8
C8A C7 H7BD 109.8
O5 C7 H7AA 111.2
O5 C7 H7AB 111.2
O5 C7 H7BC 109.8
O5 C7 H7BD 109.8
O5 C7 C8 102.87(17)
O5 C7 C8A 109.19(17)
C9 C8 C7 120.0(3)
C9 C8 C13 120.0
C13 C8 C7 120.0(3)
C8 C9 H9 120.0
C10 C9 C8 120.0
C10 C9 H9 120.0
C9 C10 H10 120.0
C9 C10 C11 120.0
C11 C10 H10 120.0
C10 C11 H11 120.0
C12 C11 C10 120.0
C12 C11 H11 120.0
C11 C12 H12 120.0
C11 C12 C13 120.0
C13 C12 H12 120.0
C8 C13 H13 120.0
C12 C13 C8 120.0
C12 C13 H13 120.0
C13A C8A C7 120.5(3)
C13A C8A C9A 120.0
C9A C8A C7 119.2(3)
C8A C13A H13A 120.0
C8A C13A C12A 120.0
C12A C13A H13A 120.0
C13A C12A H12A 120.0
C13A C12A C11A 120.0
C11A C12A H12A 120.0
C12A C11A H11A 120.0
C12A C11A C10A 120.0
C10A C11A H11A 120.0
C11A C10A H10A 120.0
C9A C10A C11A 120.0
C9A C10A H10A 120.0
C8A C9A H9A 120.0
C10A C9A C8A 120.0
C10A C9A H9A 120.0
C1 N1 C5 109.79(10)
O5 N1 C1 104.45(9)
O5 N1 C5 104.98(9)
C2 O1 H1 104.0(13)
C3 O2 H2A 109.5
C4 O3 H3A 109.5
C6 O4 H4A 111.0(14)
C7 O5 N1 109.50(9)
H14A C14 H14B 108.4
C15 C14 H14A 110.0
C15 C14 H14B 110.0
N2 C14 H14A 110.0
N2 C14 H14B 110.0
N2 C14 C15 108.50(11)
C14 C15 H15 108.9
C14 C15 C16 110.63(10)
C16 C15 H15 108.9
O6 C15 C14 109.53(11)
O6 C15 H15 108.9
O6 C15 C16 110.03(11)
C15 C16 H16 109.3
C15 C16 C17 109.70(11)
C17 C16 H16 109.3
O7 C16 C15 111.63(11)
O7 C16 H16 109.3
O7 C16 C17 107.61(10)
C16 C17 H17 108.0
C16 C17 C18 111.82(11)
C18 C17 H17 108.0
O8 C17 C16 110.06(10)
O8 C17 H17 108.0
O8 C17 C18 110.80(11)
C17 C18 H18 109.6
C17 C18 C19 111.04(11)
C19 C18 H18 109.6
N2 C18 C17 106.73(10)
N2 C18 H18 109.6
N2 C18 C19 110.37(11)
C18 C19 H19A 109.3
C18 C19 H19B 109.3
H19A C19 H19B 108.0
O9 C19 C18 111.51(11)
O9 C19 H19A 109.3
O9 C19 H19B 109.3
H20A C20 H20B 108.7
C21 C20 H20A 110.6
C21 C20 H20B 110.6
O10 C20 H20A 110.6
O10 C20 H20B 110.6
O10 C20 C21 105.62(12)
C22 C21 C20 119.39(9)
C22 C21 C26 120.0
C26 C21 C20 120.59(9)
C21 C22 H22 120.0
C21 C22 C23 120.0
C23 C22 H22 120.0
C22 C23 H23 120.0
C24 C23 C22 120.0
C24 C23 H23 120.0
C23 C24 H24 120.0
C25 C24 C23 120.0
C25 C24 H24 120.0
C24 C25 H25 120.0
C26 C25 C24 120.0
C26 C25 H25 120.0
C21 C26 H26 120.0
C25 C26 C21 120.0
C25 C26 H26 120.0
C18 N2 C14 110.65(10)
O10 N2 C14 106.01(10)
O10 N2 C18 104.87(9)
C15 O6 H6 109.5
C16 O7 H7 109.5
C17 O8 H8 109.5
C19 O9 H9B 109.5
C20 O10 N2 109.12(10)

loop_
_geom_bond_atom_site_label_1
_geom_bond_atom_site_label_2
_geom_bond_distance
C1 H1A 0.9900
C1 H1B 0.9900
C1 C2 1.5303(18)
C1 N1 1.4736(17)
C2 H2 1.0000
C2 C3 1.5126(18)
C2 O1 1.4354(15)
C3 H3 1.0000
C3 C4 1.5209(18)
C3 O2 1.4243(15)
C4 H4 1.0000
C4 C5 1.5323(18)
C4 O3 1.4182(15)
C5 H5 1.0000
C5 C6 1.5310(18)
C5 N1 1.4813(16)
C6 H6A 0.9900
C6 H6B 0.9900
C6 O4 1.4253(16)
C7 H7AA 0.9900
C7 H7AB 0.9900
C7 H7BC 0.9900
C7 H7BD 0.9900
C7 C8 1.526(3)
C7 C8A 1.489(3)
C7 O5 1.4350(16)
C8 C9 1.3900
C8 C13 1.3900
C9 H9 0.9500
C9 C10 1.3900
C10 H10 0.9500
C10 C11 1.3900
C11 H11 0.9500
C11 C12 1.3900
C12 H12 0.9500
C12 C13 1.3900
C13 H13 0.9500
C8A C13A 1.3900
C8A C9A 1.3900
C13A H13A 0.9500
C13A C12A 1.3900
C12A H12A 0.9500
C12A C11A 1.3900
C11A H11A 0.9500
C11A C10A 1.3900
C10A H10A 0.9500
C10A C9A 1.3900
C9A H9A 0.9500
N1 O5 1.4575(13)
O1 H1 0.842(19)
O2 H2A 0.8400
O3 H3A 0.8400
O4 H4A 0.82(2)
C14 H14A 0.9900
C14 H14B 0.9900
C14 C15 1.5243(18)
C14 N2 1.4716(17)
C15 H15 1.0000
C15 C16 1.5200(18)
C15 O6 1.4251(15)
C16 H16 1.0000
C16 C17 1.5251(18)
C16 O7 1.4257(16)
C17 H17 1.0000
C17 C18 1.5293(18)
C17 O8 1.4270(16)
C18 H18 1.0000
C18 C19 1.5335(18)
C18 N2 1.4695(16)
C19 H19A 0.9900
C19 H19B 0.9900
C19 O9 1.4297(16)
C20 H20A 0.9900
C20 H20B 0.9900
C20 C21 1.5095(17)
C20 O10 1.4324(18)
C21 C22 1.3900
C21 C26 1.3900
C22 H22 0.9500
C22 C23 1.3900
C23 H23 0.9500
C23 C24 1.3900
C24 H24 0.9500
C24 C25 1.3900
C25 H25 0.9500
C25 C26 1.3900
C26 H26 0.9500
N2 O10 1.4540(14)
O6 H6 0.8400
O7 H7 0.8400
O8 H8 0.8400
O9 H9B 0.8400

loop_
_geom_hbond_atom_site_label_D
_geom_hbond_atom_site_label_H
_geom_hbond_atom_site_label_A
_geom_hbond_distance_DH
_geom_hbond_distance_HA
_geom_hbond_distance_DA
_geom_hbond_angle_DHA
_geom_hbond_site_symmetry_A
O2 H2A O8 0.84 1.83 2.6499(13) 163.8 2_565
O3 H3A O4 0.84 1.87 2.7132(13) 176.5 2_576
O6 H6 O7 0.84 2.06 2.8814(13) 165.8 1_655
O7 H7 O1 0.84 1.94 2.7666(13) 170.2 .
O8 H8 O9 0.84 2.01 2.7652(14) 148.7 1_655
O9 H9B O1 0.84 2.12 2.9047(14) 154.4 2_565
O4 H4A N1 0.82(2) 2.16(2) 2.9729(14) 171.5(19) 1_455

loop_
_geom_torsion_atom_site_label_1
_geom_torsion_atom_site_label_2
_geom_torsion_atom_site_label_3
_geom_torsion_atom_site_label_4
_geom_torsion
C1 C2 C3 C4 57.08(13)
C1 C2 C3 O2 -61.80(13)
C1 N1 O5 C7 121.05(11)
C2 C1 N1 C5 63.20(12)
C2 C1 N1 O5 175.31(9)
C2 C3 C4 C5 -56.11(13)
C2 C3 C4 O3 65.64(13)
C3 C4 C5 C6 -178.48(10)
C3 C4 C5 N1 58.70(13)
C4 C5 C6 O4 60.08(13)
C4 C5 N1 C1 -61.96(13)
C4 C5 N1 O5 -173.72(9)
C5 N1 O5 C7 -123.43(11)
C6 C5 N1 C1 175.04(10)
C6 C5 N1 O5 63.27(12)
C7 C8 C9 C10 -179.4(3)
C7 C8 C13 C12 179.4(3)
C7 C8A C13A C12A -173.6(3)
C7 C8A C9A C10A 173.7(3)
C8 C7 C8A C13A 106(2)
C8 C7 C8A C9A -68(2)
C8 C7 O5 N1 172.28(17)
C8 C9 C10 C11 0.0
C9 C8 C13 C12 0.0
C9 C10 C11 C12 0.0
C10 C11 C12 C13 0.0
C11 C12 C13 C8 0.0
C13 C8 C9 C10 0.0
C8A C7 C8 C9 83(2)
C8A C7 C8 C13 -97(2)
C8A C7 O5 N1 172.99(17)
C8A C13A C12A C11A 0.0
C13A C8A C9A C10A 0.0
C13A C12A C11A C10A 0.0
C12A C11A C10A C9A 0.0
C11A C10A C9A C8A 0.0
C9A C8A C13A C12A 0.0
N1 C1 C2 C3 -61.18(13)
N1 C1 C2 O1 179.34(9)
N1 C5 C6 O4 -178.31(10)
O1 C2 C3 C4 177.51(9)
O1 C2 C3 O2 58.64(13)
O2 C3 C4 C5 63.69(13)
O2 C3 C4 O3 -174.56(10)
O3 C4 C5 C6 62.85(13)
O3 C4 C5 N1 -59.97(13)
O5 C7 C8 C9 -103.4(3)
O5 C7 C8 C13 77.2(3)
O5 C7 C8A C13A 99.8(3)
O5 C7 C8A C9A -73.8(3)
C14 C15 C16 C17 -52.96(14)
C14 C15 C16 O7 66.23(13)
C14 N2 O10 C20 -105.72(12)
C15 C14 N2 C18 -65.77(13)
C15 C14 N2 O10 -178.93(10)
C15 C16 C17 C18 54.02(14)
C15 C16 C17 O8 -69.58(13)
C16 C17 C18 C19 -179.34(10)
C16 C17 C18 N2 -59.00(13)
C17 C18 C19 O9 -52.84(15)
C17 C18 N2 C14 65.06(13)
C17 C18 N2 O10 178.94(10)
C18 N2 O10 C20 137.16(12)
C19 C18 N2 C14 -174.18(11)
C19 C18 N2 O10 -60.29(13)
C20 C21 C22 C23 -178.32(12)
C20 C21 C26 C25 178.30(12)
C21 C20 O10 N2 -172.96(10)
C21 C22 C23 C24 0.0
C22 C21 C26 C25 0.0
C22 C23 C24 C25 0.0
C23 C24 C25 C26 0.0
C24 C25 C26 C21 0.0
C26 C21 C22 C23 0.0
N2 C14 C15 C16 58.47(14)
N2 C14 C15 O6 179.93(10)
N2 C18 C19 O9 -171.00(11)
O6 C15 C16 C17 -174.12(10)
O6 C15 C16 O7 -54.93(13)
O7 C16 C17 C18 -67.61(13)
O7 C16 C17 O8 168.80(10)
O8 C17 C18 C19 -56.16(14)
O8 C17 C18 N2 64.18(13)
O10 C20 C21 C22 72.71(14)
O10 C20 C21 C26 -105.59(12)
